data_2021559
loop_
_publ_author_name
'Tahmasebi, Morteza'
'Mirzaei, Masoud'
'Eshtiagh-Hosseini, Hossein'
'Mague, Joel T.'
'Bauz\'a, Antonio'
'Frontera, Antonio'

_publ_section_title
;
 An inorganic--organic hybrid supramolecular framework based on the
 \g-[Mo~8~O~26~]^4{-^} cluster and cobalt complex of aspartic acid: X-ray
 structure and DFT study
;
_journal_coeditor_code JX3036
_journal_issue 4
_journal_name_full 'Acta Crystallographica Section C'
_journal_page_first 469
_journal_page_last 477
_journal_paper_doi 10.1107/S2053229619004029
_journal_volume 75
_journal_year 2019
_chemical_formula_iupac '[Co2 (C4 H6 N1 O4)2 (Mo8 O26) (H2 O)10], 4H2 O'
_chemical_formula_moiety 'C8 H32 Co2 Mo8 N2 O44, 4(H2 O)'
_chemical_formula_sum 'C8 H40 Co2 Mo8 N2 O48'
_chemical_formula_weight 1817.80
_chemical_name_systematic
;
[Pentaaquacobalt(III)]-\m-aspartato-[\g-octamolybdato]-\m-aspartato-
[pentaaquacobalt(III)]
;
_space_group_crystal_system monoclinic
_space_group_IT_number 14
_space_group_name_Hall '-P 2ybc'
_space_group_name_H-M_alt 'P 1 21/c 1'
_symmetry_space_group_name_Hall '-P 2ybc'
_symmetry_space_group_name_H-M 'P 1 21/c 1'
_atom_sites_solution_hydrogens mixed
_atom_sites_solution_primary direct
_atom_sites_solution_secondary difmap
_audit_creation_method SHELXL-2018/1
_cell_angle_alpha 90
_cell_angle_beta 110.602(5)
_cell_angle_gamma 90
_cell_formula_units_Z 2
_cell_length_a 11.507(4)
_cell_length_b 12.853(5)
_cell_length_c 15.795(6)
_cell_measurement_reflns_used 9042
_cell_measurement_temperature 120.(2)
_cell_measurement_theta_max 29.9097
_cell_measurement_theta_min 2.4672
_cell_volume 2186.7(14)
_computing_cell_refinement
;
<i>SAINT</i> (Bruker, 2016)
;
_computing_data_collection
;
<i>APEX3</i> (Bruker, 2016)
;
_computing_data_reduction
;
<i>SAINT</i> (Bruker, 2016)
;
_computing_molecular_graphics
;
<i>DIAMOND</i> (Brandenburg & Putz, 2012)
;
_computing_publication_material
;
<i>SHELXTL</i> (Bruker, 2016) and
DIAMOND (Macrae <i>et al.</i>,  2008)
;
_computing_structure_refinement
;
<i>SHELXL2018</i> (Sheldrick, 2015<i>b</i>)
;
_computing_structure_solution
;
<i>SHELXT</i> (Sheldrick, 2015<i>a</i>)
;
_diffrn_ambient_temperature 120(2)
_diffrn_detector_area_resol_mean 8.3333
_diffrn_measured_fraction_theta_full 0.998
_diffrn_measured_fraction_theta_max 0.958
_diffrn_measurement_device_type 'Bruker SMART APEX CCD'
_diffrn_measurement_method '\f and \w scans'
_diffrn_radiation_monochromator graphite
_diffrn_radiation_type MoK\a
_diffrn_radiation_wavelength 0.71073
_diffrn_reflns_av_R_equivalents 0.0493
_diffrn_reflns_av_unetI/netI 0.0350
_diffrn_reflns_limit_h_max 16
_diffrn_reflns_limit_h_min -16
_diffrn_reflns_limit_k_max 18
_diffrn_reflns_limit_k_min -18
_diffrn_reflns_limit_l_max 21
_diffrn_reflns_limit_l_min -21
_diffrn_reflns_number 41259
_diffrn_reflns_theta_full 29.000
_diffrn_reflns_theta_max 30.099
_diffrn_reflns_theta_min 1.891
_diffrn_source 'fine-focus sealed tube'
_exptl_absorpt_coefficient_mu 3.086
_exptl_absorpt_correction_T_max 0.73
_exptl_absorpt_correction_T_min 0.50
_exptl_absorpt_correction_type multi-scan
_exptl_absorpt_process_details
;
(<i>SADABS</i>; Krause <i>et al.</i>, 2015)
;
_exptl_crystal_colour 'pale pink'
_exptl_crystal_density_diffrn 2.761
_exptl_crystal_density_method 'not measured'
_exptl_crystal_description plate
_exptl_crystal_F_000 1752
_exptl_crystal_size_max 0.298
_exptl_crystal_size_mid 0.173
_exptl_crystal_size_min 0.110
_refine_diff_density_max 2.356
_refine_diff_density_min -1.213
_refine_ls_extinction_method none
_refine_ls_goodness_of_fit_ref 1.034
_refine_ls_hydrogen_treatment constr
_refine_ls_matrix_type full
_refine_ls_number_parameters 307
_refine_ls_number_reflns 6170
_refine_ls_number_restraints 0
_refine_ls_restrained_S_all 1.034
_refine_ls_R_factor_all 0.0363
_refine_ls_R_factor_gt 0.0297
_refine_ls_shift/su_max 0.003
_refine_ls_shift/su_mean 0.000
_refine_ls_structure_factor_coef Fsqd
_refine_ls_weighting_details 'w=1/[\s^2^(Fo^2^)+(0.0498P)^2^] where P=(Fo^2^+2Fc^2^)/3'
_refine_ls_weighting_scheme calc
_refine_ls_wR_factor_gt 0.0761
_refine_ls_wR_factor_ref 0.0777
_reflns_number_gt 5156
_reflns_number_total 6170
_reflns_threshold_expression 'I > 2\s(I)'
_cod_data_source_file jx3036sup1.cif
_cod_data_source_block I
_cod_original_cell_volume 2186.6(13)
_cod_database_code 2021559
_shelx_space_group_comment
;
The symmetry employed for this shelxl refinement is uniquely defined
by the following loop, which should always be used as a source of
symmetry information in preference to the above space-group names.
They are only intended as comments.
;
_shelx_estimated_absorpt_t_min 0.460
_shelx_estimated_absorpt_t_max 0.728

loop_
_space_group_symop_operation_xyz
'x, y, z'
'-x, y+1/2, -z+1/2'
'-x, -y, -z'
'x, -y-1/2, z-1/2'

loop_
_atom_site_type_symbol
_atom_site_label
_atom_site_fract_x
_atom_site_fract_y
_atom_site_fract_z
_atom_site_U_iso_or_equiv
_atom_site_adp_type
_atom_site_calc_flag
_atom_site_occupancy
Mo Mo1 0.79282(2) 0.56969(2) 1.02435(2) 0.00994(7) Uani d 1
Mo Mo2 0.70115(2) 0.35694(2) 1.08690(2) 0.00876(7) Uani d 1
Mo Mo3 0.49705(2) 0.52283(2) 1.10597(2) 0.00749(6) Uani d 1
Mo Mo4 0.60173(2) 0.72713(2) 0.87952(2) 0.00887(7) Uani d 1
Co Co1 0.18917(4) 0.44228(3) 0.31910(3) 0.01078(9) Uani d 1
O O1 0.86206(19) 0.59318(17) 1.13777(14) 0.0155(4) Uani d 1
O O2 0.7988(2) 0.38560(17) 1.19477(14) 0.0149(4) Uani d 1
O O3 0.58767(19) 0.54451(16) 1.21552(14) 0.0123(4) Uani d 1
O O4 0.90484(19) 0.59807(17) 0.97852(14) 0.0153(4) Uani d 1
O O5 0.80114(18) 0.41971(16) 1.02516(13) 0.0118(4) Uani d 1
O O6 0.7225(2) 0.22598(16) 1.07333(14) 0.0138(4) Uani d 1
O O7 0.54432(18) 0.35937(15) 1.10358(13) 0.0098(4) Uani d 1
O O8 0.35557(19) 0.44970(15) 1.11207(13) 0.0100(4) Uani d 1
O O9 0.43556(19) 0.64562(15) 1.06560(13) 0.0110(4) Uani d 1
O O10 0.62134(18) 0.51433(15) 1.04804(13) 0.0089(4) Uani d 1
O O11 0.70039(19) 0.70166(16) 1.00178(13) 0.0111(4) Uani d 1
O O12 0.7157(2) 0.75252(17) 0.83442(14) 0.0142(4) Uani d 1
O O13 0.5401(2) 0.84410(16) 0.89096(14) 0.0145(4) Uani d 1
O O14 0.49066(19) 0.68947(16) 0.74554(13) 0.0118(4) Uani d 1
O O15 0.3257(2) 0.79201(17) 0.72944(14) 0.0167(4) Uani d 1
O O16 0.1814(2) 0.4784(2) 0.52425(16) 0.0255(6) Uani d 1
O O17 0.3109(2) 0.48964(16) 0.44731(14) 0.0125(4) Uani d 1
O O18 0.3245(2) 0.49814(16) 0.27202(14) 0.0144(4) Uani d 1
H H18A 0.342437 0.564039 0.273732 0.022 Uiso d 1
H H18B 0.318342 0.479105 0.217756 0.022 Uiso d 1
O O19 0.2843(2) 0.29945(16) 0.33772(14) 0.0149(4) Uani d 1
H H19A 0.280802 0.261958 0.291042 0.022 Uiso d 1
H H19B 0.295604 0.254166 0.380821 0.022 Uiso d 1
O O20 0.0538(2) 0.38929(17) 0.36856(14) 0.0167(4) Uani d 1
H H20B 0.074864 0.400761 0.426307 0.025 Uiso d 1
H H20A 0.031423 0.324268 0.362422 0.025 Uiso d 1
O O21 0.10934(19) 0.59315(16) 0.30624(14) 0.0150(4) Uani d 1
H H21A 0.160871 0.636283 0.343265 0.022 Uiso d 1
H H21B 0.094221 0.621223 0.253306 0.022 Uiso d 1
O O22 0.0663(2) 0.3976(2) 0.19079(14) 0.0228(5) Uani d 1
H H22A 0.075882 0.393482 0.138664 0.034 Uiso d 1
H H22B -0.013157 0.406724 0.176977 0.034 Uiso d 1
N N1 0.4715(2) 0.6140(2) 0.56684(17) 0.0142(5) Uani d 1
H H1A 0.438103 0.653076 0.515985 0.017 Uiso d 1
H H1B 0.517868 0.561863 0.555864 0.017 Uiso d 1
H H1C 0.520678 0.654834 0.612483 0.017 Uiso d 1
C C1 0.3770(3) 0.7194(2) 0.70490(19) 0.0118(6) Uani d 1
C C2 0.2999(3) 0.6574(2) 0.6222(2) 0.0130(6) Uani d 1
H H2A 0.265538 0.706082 0.570830 0.016 Uiso calc 1
H H2B 0.228973 0.625930 0.634550 0.016 Uiso calc 1
C C3 0.3703(3) 0.5703(2) 0.5933(2) 0.0135(6) Uani d 1
H H3 0.407783 0.522734 0.646051 0.016 Uiso calc 1
C C4 0.2803(3) 0.5069(2) 0.5154(2) 0.0142(6) Uani d 1
O O23 0.0785(2) 0.80053(18) 0.64879(16) 0.0230(5) Uani d 1
H H23A 0.067889 0.831696 0.597714 0.035 Uiso d 1
H H23B 0.158673 0.794431 0.673706 0.035 Uiso d 1
O O24 0.1348(2) 0.4320(2) 0.67953(17) 0.0302(6) Uani d 1
H H24A 0.147226 0.459241 0.732424 0.045 Uiso d 1
H H24B 0.055531 0.418965 0.658424 0.045 Uiso d 1

loop_
_atom_site_aniso_label
_atom_site_aniso_U_11
_atom_site_aniso_U_22
_atom_site_aniso_U_33
_atom_site_aniso_U_12
_atom_site_aniso_U_13
_atom_site_aniso_U_23
Mo1 0.00948(12) 0.01172(13) 0.00803(12) -0.00113(9) 0.00235(10) 0.00058(9)
Mo2 0.00973(12) 0.00873(12) 0.00733(12) 0.00071(9) 0.00239(9) 0.00025(9)
Mo3 0.00923(12) 0.00781(12) 0.00543(11) -0.00052(9) 0.00261(9) -0.00046(8)
Mo4 0.01140(12) 0.00829(12) 0.00699(12) -0.00114(9) 0.00331(10) -0.00023(9)
Co1 0.0123(2) 0.01163(19) 0.00849(18) -0.00063(15) 0.00369(16) -0.00057(15)
O1 0.0163(11) 0.0175(11) 0.0115(10) -0.0029(9) 0.0034(9) -0.0007(9)
O2 0.0163(11) 0.0164(11) 0.0107(10) -0.0025(9) 0.0030(9) 0.0002(9)
O3 0.0138(10) 0.0129(10) 0.0101(9) 0.0001(8) 0.0040(8) 0.0000(8)
O4 0.0142(10) 0.0187(11) 0.0133(10) -0.0027(9) 0.0054(9) 0.0010(9)
O5 0.0101(10) 0.0131(10) 0.0117(10) 0.0007(8) 0.0033(8) 0.0007(8)
O6 0.0166(11) 0.0121(10) 0.0126(10) 0.0023(8) 0.0051(9) 0.0011(8)
O7 0.0120(10) 0.0088(10) 0.0082(9) -0.0006(8) 0.0031(8) -0.0004(7)
O8 0.0125(10) 0.0095(9) 0.0085(9) -0.0015(8) 0.0044(8) -0.0001(8)
O9 0.0136(10) 0.0096(10) 0.0092(9) -0.0008(8) 0.0031(8) -0.0010(8)
O10 0.0076(9) 0.0114(9) 0.0080(9) -0.0015(8) 0.0031(8) 0.0003(8)
O11 0.0145(10) 0.0101(9) 0.0085(9) -0.0004(8) 0.0038(8) -0.0009(8)
O12 0.0146(10) 0.0162(10) 0.0135(10) -0.0024(8) 0.0068(9) -0.0001(9)
O13 0.0183(11) 0.0115(10) 0.0130(10) -0.0012(8) 0.0046(9) -0.0014(8)
O14 0.0120(10) 0.0149(10) 0.0083(9) 0.0001(8) 0.0032(8) -0.0016(8)
O15 0.0172(11) 0.0164(11) 0.0150(10) 0.0015(9) 0.0039(9) -0.0036(9)
O16 0.0286(14) 0.0340(14) 0.0183(12) -0.0158(11) 0.0136(11) -0.0116(10)
O17 0.0159(11) 0.0138(10) 0.0076(9) 0.0015(8) 0.0038(8) -0.0013(8)
O18 0.0224(12) 0.0109(10) 0.0131(10) -0.0017(9) 0.0102(9) -0.0020(8)
O19 0.0230(12) 0.0111(10) 0.0118(10) -0.0004(9) 0.0074(9) 0.0000(8)
O20 0.0176(11) 0.0197(11) 0.0140(10) -0.0046(9) 0.0071(9) -0.0030(9)
O21 0.0161(11) 0.0133(10) 0.0129(10) -0.0021(9) 0.0018(9) -0.0003(8)
O22 0.0152(11) 0.0407(15) 0.0105(10) -0.0017(11) 0.0019(9) -0.0030(10)
N1 0.0117(12) 0.0159(13) 0.0132(12) 0.0028(10) 0.0022(10) -0.0028(10)
C1 0.0159(14) 0.0106(13) 0.0086(13) 0.0001(11) 0.0041(11) 0.0016(11)
C2 0.0143(14) 0.0141(14) 0.0102(13) -0.0001(11) 0.0037(11) -0.0040(11)
C3 0.0135(14) 0.0164(15) 0.0096(13) 0.0015(11) 0.0028(11) -0.0009(11)
C4 0.0185(15) 0.0128(14) 0.0111(13) 0.0015(12) 0.0052(12) 0.0005(11)
O23 0.0177(12) 0.0223(12) 0.0250(12) 0.0052(10) 0.0024(10) -0.0017(10)
O24 0.0307(15) 0.0357(15) 0.0239(13) -0.0006(12) 0.0092(12) -0.0025(11)

loop_
_atom_type_symbol
_atom_type_description
_atom_type_scat_dispersion_real
_atom_type_scat_dispersion_imag
_atom_type_scat_source
C C 0.0033 0.0016 'International Tables Vol C Tables 4.2.6.8 and 6.1.1.4'
H H 0.0000 0.0000 'International Tables Vol C Tables 4.2.6.8 and 6.1.1.4'
Co Co 0.3494 0.9721 'International Tables Vol C Tables 4.2.6.8 and 6.1.1.4'
Mo Mo -1.6832 0.6857 'International Tables Vol C Tables 4.2.6.8 and 6.1.1.4'
N N 0.0061 0.0033 'International Tables Vol C Tables 4.2.6.8 and 6.1.1.4'
O O 0.0106 0.0060 'International Tables Vol C Tables 4.2.6.8 and 6.1.1.4'

loop_
_geom_angle_atom_site_label_1
_geom_angle_atom_site_label_2
_geom_angle_atom_site_label_3
_geom_angle_site_symmetry_1
_geom_angle_site_symmetry_3
_geom_angle
O1 Mo1 O4 . . 105.10(10)
O1 Mo1 O5 . . 99.53(10)
O4 Mo1 O5 . . 99.87(9)
O1 Mo1 O11 . . 93.47(10)
O4 Mo1 O11 . . 100.24(10)
O5 Mo1 O11 . . 152.25(9)
O1 Mo1 O8 . 3_667 160.31(9)
O4 Mo1 O8 . 3_667 92.80(9)
O5 Mo1 O8 . 3_667 85.10(8)
O11 Mo1 O8 . 3_667 75.01(8)
O1 Mo1 O10 . . 89.67(9)
O4 Mo1 O10 . . 164.92(9)
O5 Mo1 O10 . . 74.18(8)
O11 Mo1 O10 . . 81.54(8)
O8 Mo1 O10 3_667 . 73.07(7)
O1 Mo1 Mo2 . . 84.86(8)
O4 Mo1 Mo2 . . 133.20(7)
O5 Mo1 Mo2 . . 33.67(6)
O11 Mo1 Mo2 . . 125.12(6)
O8 Mo1 Mo2 3_667 . 88.83(5)
O10 Mo1 Mo2 . . 43.67(5)
O2 Mo2 O6 . . 105.08(10)
O2 Mo2 O7 . . 100.33(10)
O6 Mo2 O7 . . 102.45(9)
O2 Mo2 O5 . . 96.51(10)
O6 Mo2 O5 . . 102.05(10)
O7 Mo2 O5 . . 145.35(9)
O2 Mo2 O10 . . 98.14(9)
O6 Mo2 O10 . . 156.79(9)
O7 Mo2 O10 . . 72.81(8)
O5 Mo2 O10 . . 74.98(8)
O2 Mo2 O9 . 3_667 168.42(9)
O6 Mo2 O9 . 3_667 86.15(9)
O7 Mo2 O9 . 3_667 79.59(8)
O5 Mo2 O9 . 3_667 78.02(8)
O10 Mo2 O9 . 3_667 70.67(7)
O2 Mo2 Mo1 . . 87.22(7)
O6 Mo2 Mo1 . . 135.75(7)
O7 Mo2 Mo1 . . 117.17(6)
O5 Mo2 Mo1 . . 33.72(6)
O10 Mo2 Mo1 . . 44.47(5)
O9 Mo2 Mo1 3_667 . 82.61(5)
O3 Mo3 O9 . . 104.29(10)
O3 Mo3 O8 . . 104.93(9)
O9 Mo3 O8 . . 102.64(10)
O3 Mo3 O10 . . 101.42(9)
O9 Mo3 O10 . . 98.52(9)
O8 Mo3 O10 . . 140.63(8)
O3 Mo3 O7 . . 96.23(9)
O9 Mo3 O7 . . 159.08(8)
O8 Mo3 O7 . . 75.43(8)
O10 Mo3 O7 . . 73.08(8)
O3 Mo3 O10 . 3_667 176.77(8)
O9 Mo3 O10 . 3_667 78.27(8)
O8 Mo3 O10 . 3_667 76.21(8)
O10 Mo3 O10 . 3_667 76.13(9)
O7 Mo3 O10 . 3_667 81.09(7)
O13 Mo4 O12 . . 106.41(11)
O13 Mo4 O11 . . 99.65(10)
O12 Mo4 O11 . . 100.56(10)
O13 Mo4 O14 . . 100.46(9)
O12 Mo4 O14 . . 84.81(9)
O11 Mo4 O14 . . 156.75(9)
O13 Mo4 O7 . 3_667 94.12(9)
O12 Mo4 O7 . 3_667 154.84(9)
O11 Mo4 O7 . 3_667 89.90(8)
O14 Mo4 O7 . 3_667 77.14(8)
O13 Mo4 O8 . 3_667 161.64(9)
O12 Mo4 O8 . 3_667 91.85(9)
O11 Mo4 O8 . 3_667 74.52(8)
O14 Mo4 O8 . 3_667 82.75(8)
O7 Mo4 O8 3_667 3_667 68.80(7)
O18 Co1 O20 . . 178.58(8)
O18 Co1 O22 . . 94.82(9)
O20 Co1 O22 . . 86.24(9)
O18 Co1 O19 . . 86.16(8)
O20 Co1 O19 . . 94.75(9)
O22 Co1 O19 . . 92.10(9)
O18 Co1 O17 . . 85.17(9)
O20 Co1 O17 . . 93.76(9)
O22 Co1 O17 . . 179.01(9)
O19 Co1 O17 . . 88.89(8)
O18 Co1 O21 . . 90.21(8)
O20 Co1 O21 . . 88.81(9)
O22 Co1 O21 . . 92.05(9)
O19 Co1 O21 . . 174.70(8)
O17 Co1 O21 . . 86.96(8)
Mo2 O5 Mo1 . . 112.60(10)
Mo2 O7 Mo4 . 3_667 147.24(11)
Mo2 O7 Mo3 . . 105.78(9)
Mo4 O7 Mo3 3_667 . 106.97(9)
Mo3 O8 Mo1 . 3_667 112.34(9)
Mo3 O8 Mo4 . 3_667 108.53(9)
Mo1 O8 Mo4 3_667 3_667 91.17(7)
Mo3 O9 Mo2 . 3_667 113.30(9)
Mo3 O10 Mo2 . . 102.80(8)
Mo3 O10 Mo1 . . 152.87(11)
Mo2 O10 Mo1 . . 91.86(7)
Mo3 O10 Mo3 . 3_667 103.88(9)
Mo2 O10 Mo3 . 3_667 97.59(8)
Mo1 O10 Mo3 . 3_667 96.52(7)
Mo4 O11 Mo1 . . 115.22(10)
C1 O14 Mo4 . . 125.35(18)
C4 O17 Co1 . . 125.4(2)
Co1 O18 H18A . . 121.7
Co1 O18 H18B . . 116.4
H18A O18 H18B . . 103.9
Co1 O19 H19A . . 119.9
Co1 O19 H19B . . 128.3
H19A O19 H19B . . 104.0
Co1 O20 H20B . . 111.6
Co1 O20 H20A . . 120.2
H20B O20 H20A . . 104.0
Co1 O21 H21A . . 110.4
Co1 O21 H21B . . 113.8
H21A O21 H21B . . 103.9
Co1 O22 H22A . . 131.5
Co1 O22 H22B . . 119.7
H22A O22 H22B . . 104.1
C3 N1 H1A . . 109.2
C3 N1 H1B . . 110.3
H1A N1 H1B . . 109.4
C3 N1 H1C . . 109.0
H1A N1 H1C . . 109.4
H1B N1 H1C . . 109.5
O15 C1 O14 . . 125.3(3)
O15 C1 C2 . . 117.8(3)
O14 C1 C2 . . 116.8(2)
C1 C2 C3 . . 115.2(3)
C1 C2 H2A . . 108.5
C3 C2 H2A . . 108.5
C1 C2 H2B . . 108.5
C3 C2 H2B . . 108.5
H2A C2 H2B . . 107.5
N1 C3 C4 . . 110.5(2)
N1 C3 C2 . . 110.8(2)
C4 C3 C2 . . 110.3(2)
N1 C3 H3 . . 108.4
C4 C3 H3 . . 108.4
C2 C3 H3 . . 108.4
O16 C4 O17 . . 125.5(3)
O16 C4 C3 . . 116.8(3)
O17 C4 C3 . . 117.7(3)
H23A O23 H23B . . 104.0
H24A O24 H24B . . 104.0

loop_
_geom_bond_atom_site_label_1
_geom_bond_atom_site_label_2
_geom_bond_site_symmetry_2
_geom_bond_distance
_geom_bond_publ_flag
Mo1 O1 . 1.712(2) y
Mo1 O4 . 1.725(2) y
Mo1 O5 . 1.930(2) y
Mo1 O11 . 1.967(2) y
Mo1 O8 3_667 2.243(2) y
Mo1 O10 . 2.249(2) y
Mo1 Mo2 . 3.2092(9) y
Mo2 O2 . 1.719(2) y
Mo2 O6 . 1.725(2) y
Mo2 O7 . 1.914(2) y
Mo2 O5 . 1.927(2) y
Mo2 O10 . 2.217(2) y
Mo2 O9 3_667 2.369(2) y
Mo3 O3 . 1.700(2) y
Mo3 O9 . 1.755(2) y
Mo3 O8 . 1.911(2) y
Mo3 O10 . 1.9534(19) y
Mo3 O7 . 2.174(2) y
Mo3 O10 3_667 2.381(2) y
Mo4 O13 . 1.699(2) y
Mo4 O12 . 1.730(2) y
Mo4 O11 . 1.893(2) y
Mo4 O14 . 2.108(2) y
Mo4 O7 3_667 2.109(2) y
Mo4 O8 3_667 2.319(2) y
Co1 O18 . 2.076(2) y
Co1 O20 . 2.087(2) y
Co1 O22 . 2.103(2) y
Co1 O19 . 2.104(2) y
Co1 O17 . 2.106(2) y
Co1 O21 . 2.125(2) y
O14 C1 . 1.297(4) ?
O15 C1 . 1.236(3) ?
O16 C4 . 1.249(4) ?
O17 C4 . 1.264(3) ?
O18 H18A . 0.8700 ?
O18 H18B . 0.8700 ?
O19 H19A . 0.8699 ?
O19 H19B . 0.8699 ?
O20 H20B . 0.8700 ?
O20 H20A . 0.8699 ?
O21 H21A . 0.8700 ?
O21 H21B . 0.8701 ?
O22 H22A . 0.8699 ?
O22 H22B . 0.8699 ?
N1 C3 . 1.480(4) ?
N1 H1A . 0.9100 ?
N1 H1B . 0.9100 ?
N1 H1C . 0.9100 ?
C1 C2 . 1.521(4) ?
C2 C3 . 1.542(4) ?
C2 H2A . 0.9900 ?
C2 H2B . 0.9900 ?
C3 C4 . 1.534(4) ?
C3 H3 . 1.0000 ?
O23 H23A . 0.8700 ?
O23 H23B . 0.8700 ?
O24 H24A . 0.8701 ?
O24 H24B . 0.8701 ?

loop_
_geom_hbond_atom_site_label_D
_geom_hbond_atom_site_label_H
_geom_hbond_atom_site_label_A
_geom_hbond_site_symmetry_A
_geom_hbond_distance_DH
_geom_hbond_distance_HA
_geom_hbond_distance_DA
_geom_hbond_angle_DHA
_geom_hbond_publ_flag
O18 H18A O15 4_575 0.87 1.96 2.781(3) 156 yes
O18 H18B O8 1_554 0.87 1.90 2.745(3) 163 yes
O19 H19A O12 3_666 0.87 2.00 2.800(3) 151 yes
O19 H19B O11 2_646 0.87 1.96 2.779(3) 157 yes
O20 H20B O16 . 0.87 1.89 2.641(3) 144 yes
O20 H20A O23 3_566 0.87 2.01 2.838(3) 158 yes
O21 H21A O6 2_656 0.87 1.90 2.772(3) 178 yes
O21 H21B O23 4_575 0.87 1.89 2.749(3) 171 yes
O22 H22A O4 3_666 0.87 1.94 2.809(3) 173 yes
O22 H22B O2 1_454 0.87 2.29 3.104(3) 155 yes
O22 H22B O5 1_454 0.87 2.60 3.258(3) 134 yes
N1 H1A O6 2_656 0.91 2.11 2.912(3) 147 yes
N1 H1B O17 3_666 0.91 2.10 2.913(3) 149 yes
N1 H1C O14 . 0.91 2.29 2.919(3) 126 yes
N1 H1C O19 3_666 0.91 2.18 2.902(3) 136 yes
C2 H2A O6 2_656 0.99 2.34 3.134(4) 136 yes
C3 H3 O3 3_667 1.00 2.33 3.240(4) 150 yes
O23 H23A O4 4_475 0.87 2.32 3.024(3) 138 yes
O23 H23B O15 . 0.87 1.81 2.679(3) 175 yes
O24 H24A O1 3_667 0.87 2.20 2.892(3) 137 yes
O24 H24A O2 3_667 0.87 2.28 2.992(3) 140 yes
O24 H24B O21 3_566 0.87 2.16 2.914(3) 144 yes

loop_
_geom_torsion_atom_site_label_1
_geom_torsion_atom_site_label_2
_geom_torsion_atom_site_label_3
_geom_torsion_atom_site_label_4
_geom_torsion_site_symmetry_1
_geom_torsion_site_symmetry_4
_geom_torsion
O3 Mo3 O9 Mo2 . 3_667 -178.68(9)
O8 Mo3 O9 Mo2 . 3_667 -69.44(11)
O10 Mo3 O9 Mo2 . 3_667 77.15(11)
O7 Mo3 O9 Mo2 . 3_667 12.8(3)
O10 Mo3 O9 Mo2 3_667 3_667 3.34(8)
O13 Mo4 O11 Mo1 . . 179.55(11)
O12 Mo4 O11 Mo1 . . -71.59(12)
O14 Mo4 O11 Mo1 . . 30.0(3)
O7 Mo4 O11 Mo1 3_667 . 85.39(11)
O8 Mo4 O11 Mo1 3_667 . 17.40(9)
Mo4 O14 C1 O15 . . 17.4(4)
Mo4 O14 C1 C2 . . -160.46(19)
O15 C1 C2 C3 . . 178.1(3)
O14 C1 C2 C3 . . -3.9(4)
C1 C2 C3 N1 . . -62.8(3)
C1 C2 C3 C4 . . 174.5(2)
Co1 O17 C4 O16 . . 16.1(4)
Co1 O17 C4 C3 . . -162.47(19)
N1 C3 C4 O16 . . -170.0(3)
C2 C3 C4 O16 . . -47.1(4)
N1 C3 C4 O17 . . 8.7(4)
C2 C3 C4 O17 . . 131.5(3)

_cod_database_fobs_code 2021559
